data_7200913
loop_
_publ_author_name
'Shao, Xiangfeng'
'Yamaji, Yuhta'
'Sugimoto, Toyonari'

_publ_section_title
;
 Antiferromagnetic ordering of the FeBr4&#x2212; d-spins via strong
 \p--d interaction in a semiconducting EDT-CP-TTFVS&#x00B7;FeBr4 salt
;
_journal_issue 22
_journal_name_full 'Journal of Materials Chemistry'
_journal_page_first 3688
_journal_paper_doi 10.1039/b900644c
_journal_volume 19
_journal_year 2009
_chemical_formula_moiety 'C14 H10 Cl4 Fe S9 '
_chemical_formula_sum 'C14 H10 Cl4 Fe S9'
_chemical_formula_weight 664.43
_chemical_melting_point 422
_space_group_IT_number 2
_symmetry_cell_setting triclinic
_symmetry_Int_Tables_number 2
_symmetry_space_group_name_Hall '-P 1'
_symmetry_space_group_name_H-M 'P -1'
_cell_angle_alpha 97.651(2)
_cell_angle_beta 99.320(3)
_cell_angle_gamma 111.723(3)
_cell_formula_units_Z 2
_cell_length_a 7.8147(9)
_cell_length_b 8.7364(8)
_cell_length_c 19.3695(15)
_cell_measurement_reflns_used 5331
_cell_measurement_temperature 296.1
_cell_measurement_theta_max 27.4
_cell_measurement_theta_min 3.0
_cell_volume 1185.1(2)
_computing_cell_refinement PROCESS-AUTO
_computing_data_collection PROCESS-AUTO
_computing_data_reduction CrystalStructure
_computing_molecular_graphics Ortep3
_computing_publication_material 'CrystalStructure 3.8'
_computing_structure_refinement CRYSTALS
_computing_structure_solution SHELXS97
_diffrn_detector_area_resol_mean 10.00
_diffrn_measured_fraction_theta_full 0.979
_diffrn_measured_fraction_theta_max 0.979
_diffrn_measurement_device_type 'Rigaku RAXIS-RAPID'
_diffrn_measurement_method \w
_diffrn_radiation_type 'Mo K\a'
_diffrn_radiation_wavelength 0.71075
_diffrn_reflns_av_R_equivalents 0.056
_diffrn_reflns_limit_h_max 10
_diffrn_reflns_limit_h_min -10
_diffrn_reflns_limit_k_max 10
_diffrn_reflns_limit_k_min -11
_diffrn_reflns_limit_l_max 22
_diffrn_reflns_limit_l_min -25
_diffrn_reflns_number 11193
_diffrn_reflns_theta_full 27.41
_diffrn_reflns_theta_max 27.41
_exptl_absorpt_coefficient_mu 1.881
_exptl_absorpt_correction_T_max 0.928
_exptl_absorpt_correction_T_min 0.501
_exptl_absorpt_correction_type multi-scan
_exptl_absorpt_process_details
;
Higashi, T. (1995). Program for Absorption Correction.
Rigaku Corporation, Tokyo, Japan.
;
_exptl_crystal_colour black
_exptl_crystal_density_diffrn 1.862
_exptl_crystal_density_meas ?
_exptl_crystal_density_method .
_exptl_crystal_description platelet
_exptl_crystal_F_000 664.00
_exptl_crystal_size_max 0.45
_exptl_crystal_size_mid 0.35
_exptl_crystal_size_min 0.04
_refine_diff_density_max 0.53
_refine_diff_density_min -0.55
_refine_ls_extinction_method none
_refine_ls_goodness_of_fit_ref 1.113
_refine_ls_hydrogen_treatment refall
_refine_ls_number_parameters 263
_refine_ls_number_reflns 3091
_refine_ls_R_factor_gt 0.0460
_refine_ls_shift/su_max 0.0000
_refine_ls_structure_factor_coef F
_refine_ls_weighting_details
;
Chebychev polynomial with 3 parameters (Carruthers & Watkin, 1979)
10.9347 -3.1195 9.4451
;
_refine_ls_weighting_scheme calc
_refine_ls_wR_factor_ref 0.0524
_reflns_number_gt 3066
_reflns_number_total 5275
_reflns_threshold_expression F^2^>2.0\s(F^2^)
_cod_data_source_file b900644c.txt
_cod_data_source_block '_EDT-CP-TTFVS-FeCl4'
_cod_original_cell_volume 1185.08(19)
_cod_original_formula_sum 'C14 H10 Cl4 Fe S9 '
_cod_database_code 7200913

loop_
_symmetry_equiv_pos_site_id
_symmetry_equiv_pos_as_xyz
1 +X,+Y,+Z
2 -X,-Y,-Z

loop_
_atom_site_label
_atom_site_type_symbol
_atom_site_fract_x
_atom_site_fract_y
_atom_site_fract_z
_atom_site_U_iso_or_equiv
_atom_site_adp_type
_atom_site_occupancy
_atom_site_symmetry_multiplicity
_atom_site_calc_flag
_atom_site_refinement_flags
_atom_site_disorder_assembly
_atom_site_disorder_group
Fe(1) Fe 0.05375(11) 0.09198(9) 0.15114(4) 0.04114(19) Uani 1.00 1 d . . .
Cl(1) Cl 0.1344(2) 0.1691(2) 0.26849(7) 0.0774(4) Uani 1.00 1 d . . .
Cl(2) Cl -0.2519(2) -0.0601(2) 0.12085(8) 0.0633(4) Uani 1.00 1 d . . .
Cl(3) Cl 0.2099(2) -0.0588(2) 0.12034(10) 0.0647(4) Uani 1.00 1 d . . .
Cl(4) Cl 0.1334(2) 0.3154(2) 0.10420(9) 0.0683(5) Uani 1.00 1 d . . .
S(1) S 0.46936(17) 0.20079(14) 0.49654(6) 0.0358(2) Uani 1.00 1 d . . .
S(2) S 0.73477(17) 0.50630(15) 0.59951(6) 0.0358(2) Uani 1.00 1 d . . .
S(3) S 0.64203(17) 0.36620(14) 0.36927(6) 0.0360(2) Uani 1.00 1 d . . .
S(4) S 0.90548(16) 0.66564(14) 0.47440(6) 0.0345(2) Uani 1.00 1 d . . .
S(5) S 0.3020(2) 0.02202(17) 0.60233(8) 0.0512(3) Uani 1.00 1 d . . .
S(6) S 0.6239(2) 0.38988(19) 0.72758(6) 0.0480(3) Uani 1.00 1 d . . .
S(7) S 0.6141(2) 0.30712(16) 0.20778(6) 0.0446(3) Uani 1.00 1 d . . .
S(8) S 0.90854(18) 0.63360(15) 0.21514(6) 0.0378(2) Uani 1.00 1 d . . .
S(9) S 1.09125(17) 0.83960(15) 0.36980(7) 0.0412(3) Uani 1.00 1 d . . .
C(1) C 0.6499(6) 0.3981(5) 0.5110(2) 0.0328(11) Uani 1.00 1 d . . .
C(2) C 0.7242(6) 0.4679(5) 0.4579(2) 0.0305(10) Uani 1.00 1 d . . .
C(3) C 0.4654(6) 0.2042(5) 0.5867(2) 0.0325(11) Uani 1.00 1 d . . .
C(4) C 0.5896(6) 0.3482(5) 0.6345(2) 0.0332(11) Uani 1.00 1 d . . .
C(5) C 0.7978(5) 0.5238(5) 0.3354(2) 0.0300(10) Uani 1.00 1 d . . .
C(6) C 0.9286(6) 0.6714(5) 0.3859(2) 0.0310(10) Uani 1.00 1 d . . .
C(7) C 0.7811(6) 0.4929(5) 0.2603(2) 0.0313(11) Uani 1.00 1 d . . .
C(8) C 0.6579(6) 0.3547(6) 0.1273(2) 0.0371(12) Uani 1.00 1 d . . .
C(9) C 0.7935(6) 0.5053(5) 0.1318(2) 0.0353(11) Uani 1.00 1 d . . .
C(10) C 0.3290(10) 0.0700(9) 0.6983(3) 0.065(2) Uani 1.00 1 d . . .
C(11) C 0.5267(9) 0.1742(8) 0.7397(3) 0.0630(19) Uani 1.00 1 d . . .
C(12) C 0.5710(8) 0.2545(6) 0.0531(2) 0.0512(15) Uani 1.00 1 d . . .
C(13) C 0.6789(9) 0.3736(8) 0.0093(3) 0.0647(18) Uani 1.00 1 d . . .
C(14) C 0.8253(7) 0.5355(6) 0.0589(2) 0.0466(14) Uani 1.00 1 d . . .
H(1) H 0.2566 0.1335 0.7080 0.082 Uiso 1.00 1 c R . .
H(2) H 0.2812 -0.0328 0.7141 0.082 Uiso 1.00 1 c R . .
H(3) H 0.6030 0.1200 0.7239 0.080 Uiso 1.00 1 c R . .
H(4) H 0.5318 0.1757 0.7891 0.080 Uiso 1.00 1 c R . .
H(5) H 0.5898 0.1525 0.0471 0.056 Uiso 1.00 1 c R . .
H(6) H 0.4394 0.2294 0.0408 0.056 Uiso 1.00 1 c R . .
H(7) H 0.7411 0.3204 -0.0173 0.070 Uiso 1.00 1 c R . .
H(8) H 0.5925 0.3992 -0.0227 0.070 Uiso 1.00 1 c R . .
H(9) H 0.8025 0.6309 0.0491 0.055 Uiso 1.00 1 c R . .
H(10) H 0.9503 0.5511 0.0554 0.055 Uiso 1.00 1 c R . .

loop_
_atom_site_aniso_label
_atom_site_aniso_U_11
_atom_site_aniso_U_22
_atom_site_aniso_U_33
_atom_site_aniso_U_12
_atom_site_aniso_U_13
_atom_site_aniso_U_23
Fe(1) 0.0460(4) 0.0392(4) 0.0312(3) 0.0112(3) 0.0060(2) 0.0052(2)
Cl(1) 0.0948(12) 0.0617(9) 0.0336(7) -0.0095(8) 0.0073(7) 0.0022(6)
Cl(2) 0.0449(8) 0.0720(10) 0.0586(8) 0.0138(7) 0.0059(6) 0.0025(7)
Cl(3) 0.0540(8) 0.0517(8) 0.0827(10) 0.0202(7) 0.0107(7) 0.0040(7)
Cl(4) 0.0902(12) 0.0618(9) 0.0612(9) 0.0313(8) 0.0225(8) 0.0316(7)
S(1) 0.0384(6) 0.0301(5) 0.0316(5) 0.0071(4) 0.0096(4) -0.0001(4)
S(2) 0.0351(6) 0.0373(6) 0.0268(5) 0.0094(4) 0.0021(4) 0.0009(4)
S(3) 0.0409(6) 0.0285(5) 0.0277(5) 0.0041(4) 0.0042(4) 0.0031(4)
S(4) 0.0326(5) 0.0323(5) 0.0291(5) 0.0063(4) 0.0016(4) 0.0019(4)
S(5) 0.0572(8) 0.0414(7) 0.0542(7) 0.0120(6) 0.0286(6) 0.0113(5)
S(6) 0.0535(8) 0.0663(8) 0.0268(5) 0.0273(7) 0.0094(5) 0.0086(5)
S(7) 0.0521(7) 0.0358(6) 0.0293(5) 0.0008(5) 0.0080(5) 0.0037(4)
S(8) 0.0398(6) 0.0345(6) 0.0311(5) 0.0060(4) 0.0090(4) 0.0057(4)
S(9) 0.0354(6) 0.0340(6) 0.0460(6) 0.0047(5) 0.0097(5) 0.0077(5)
C(1) 0.030(2) 0.032(2) 0.028(2) 0.0071(18) 0.0007(17) 0.0005(17)
C(2) 0.029(2) 0.032(2) 0.027(2) 0.0108(18) 0.0033(16) 0.0017(16)
C(3) 0.036(2) 0.034(2) 0.031(2) 0.0165(19) 0.0127(18) 0.0038(17)
C(4) 0.033(2) 0.041(2) 0.031(2) 0.020(2) 0.0103(18) 0.0076(18)
C(5) 0.025(2) 0.027(2) 0.035(2) 0.0081(17) 0.0057(17) 0.0054(17)
C(6) 0.025(2) 0.028(2) 0.036(2) 0.0097(17) 0.0043(17) 0.0034(17)
C(7) 0.031(2) 0.035(2) 0.029(2) 0.0134(19) 0.0084(17) 0.0098(17)
C(8) 0.037(2) 0.037(2) 0.032(2) 0.010(2) 0.0089(19) 0.0037(18)
C(9) 0.034(2) 0.038(2) 0.030(2) 0.011(2) 0.0057(18) 0.0054(18)
C(10) 0.078(4) 0.073(4) 0.052(3) 0.030(3) 0.030(3) 0.028(3)
C(11) 0.069(4) 0.086(4) 0.045(3) 0.035(3) 0.022(2) 0.031(3)
C(12) 0.062(3) 0.043(2) 0.034(2) 0.009(2) 0.008(2) 0.003(2)
C(13) 0.069(4) 0.068(3) 0.038(2) 0.006(3) 0.022(2) -0.000(2)
C(14) 0.052(3) 0.051(3) 0.036(2) 0.013(2) 0.020(2) 0.016(2)

loop_
_atom_type_symbol
_atom_type_description
_atom_type_scat_dispersion_real
_atom_type_scat_dispersion_imag
_atom_type_scat_source
C C 0.003 0.002
;
International Tables for Crystallography
(1992, Vol. C, Tables 4.2.6.8 and 6.1.1.4)
;
H H 0.000 0.000
;
International Tables for Crystallography
(1992, Vol. C, Table 6.1.1.4)
;
S S 0.125 0.123
;
International Tables for Crystallography
(1992, Vol. C, Tables 4.2.6.8 and 6.1.1.4)
;
Fe Fe 0.346 0.844
;
International Tables for Crystallography
(1992, Vol. C, Tables 4.2.6.8 and 6.1.1.4)
;
Cl Cl 0.148 0.159
;
International Tables for Crystallography
(1992, Vol. C, Tables 4.2.6.8 and 6.1.1.4)
;

loop_
_geom_angle_atom_site_label_1
_geom_angle_atom_site_label_2
_geom_angle_atom_site_label_3
_geom_angle
_geom_angle_publ_flag
_geom_angle_site_symmetry_1
_geom_angle_site_symmetry_2
_geom_angle_site_symmetry_3
Cl(1) Fe(1) Cl(2) 107.33(7) yes . . .
Cl(1) Fe(1) Cl(3) 106.99(8) yes . . .
Cl(1) Fe(1) Cl(4) 109.64(6) yes . . .
Cl(2) Fe(1) Cl(3) 110.76(6) yes . . .
Cl(2) Fe(1) Cl(4) 112.27(8) yes . . .
Cl(3) Fe(1) Cl(4) 109.68(8) yes . . .
C(1) S(1) C(3) 95.7(2) yes . . .
C(1) S(2) C(4) 96.0(2) yes . . .
C(2) S(3) C(5) 96.78(19) yes . . .
C(2) S(4) C(6) 98.09(19) yes . . .
C(3) S(5) C(10) 102.9(2) yes . . .
C(4) S(6) C(11) 98.6(2) yes . . .
C(7) S(7) C(8) 96.2(2) yes . . .
C(7) S(8) C(9) 94.5(2) yes . . .
S(1) C(1) S(2) 115.3(2) yes . . .
S(1) C(1) C(2) 123.8(3) yes . . .
S(2) C(1) C(2) 120.9(2) yes . . .
S(3) C(2) S(4) 115.0(2) yes . . .
S(3) C(2) C(1) 122.4(2) yes . . .
S(4) C(2) C(1) 122.6(2) yes . . .
S(1) C(3) S(5) 114.3(2) yes . . .
S(1) C(3) C(4) 116.3(3) yes . . .
S(5) C(3) C(4) 129.4(3) yes . . .
S(2) C(4) S(6) 115.6(2) yes . . .
S(2) C(4) C(3) 116.8(3) yes . . .
S(6) C(4) C(3) 127.6(3) yes . . .
S(3) C(5) C(6) 116.8(3) yes . . .
S(3) C(5) C(7) 117.0(2) yes . . .
C(6) C(5) C(7) 126.2(3) yes . . .
S(4) C(6) S(9) 119.1(2) yes . . .
S(4) C(6) C(5) 113.3(3) yes . . .
S(9) C(6) C(5) 127.6(3) yes . . .
S(7) C(7) S(8) 115.3(2) yes . . .
S(7) C(7) C(5) 119.6(3) yes . . .
S(8) C(7) C(5) 125.0(2) yes . . .
S(7) C(8) C(9) 115.2(3) yes . . .
S(7) C(8) C(12) 130.7(3) yes . . .
C(9) C(8) C(12) 114.1(4) yes . . .
S(8) C(9) C(8) 118.8(3) yes . . .
S(8) C(9) C(14) 129.4(3) yes . . .
C(8) C(9) C(14) 111.8(3) yes . . .
S(5) C(10) C(11) 114.7(5) yes . . .
S(6) C(11) C(10) 115.2(5) yes . . .
C(8) C(12) C(13) 102.0(3) yes . . .
C(12) C(13) C(14) 109.9(4) yes . . .
C(9) C(14) C(13) 102.2(4) yes . . .
S(5) C(10) H(1) 107.7 no . . .
S(5) C(10) H(2) 108.6 no . . .
C(11) C(10) H(1) 106.5 no . . .
C(11) C(10) H(2) 109.8 no . . .
H(1) C(10) H(2) 109.5 no . . .
S(6) C(11) H(3) 107.8 no . . .
S(6) C(11) H(4) 108.8 no . . .
C(10) C(11) H(3) 106.4 no . . .
C(10) C(11) H(4) 108.9 no . . .
H(3) C(11) H(4) 109.5 no . . .
C(8) C(12) H(5) 111.1 no . . .
C(8) C(12) H(6) 111.2 no . . .
C(13) C(12) H(5) 111.5 no . . .
C(13) C(12) H(6) 111.4 no . . .
H(5) C(12) H(6) 109.5 no . . .
C(12) C(13) H(7) 109.2 no . . .
C(12) C(13) H(8) 109.4 no . . .
C(14) C(13) H(7) 109.3 no . . .
C(14) C(13) H(8) 109.6 no . . .
H(7) C(13) H(8) 109.5 no . . .
C(9) C(14) H(9) 111.0 no . . .
C(9) C(14) H(10) 111.2 no . . .
C(13) C(14) H(9) 111.3 no . . .
C(13) C(14) H(10) 111.6 no . . .
H(9) C(14) H(10) 109.5 no . . .

loop_
_geom_bond_atom_site_label_1
_geom_bond_atom_site_label_2
_geom_bond_distance
_geom_bond_publ_flag
_geom_bond_site_symmetry_1
_geom_bond_site_symmetry_2
Fe(1) Cl(1) 2.1981(14) yes . .
Fe(1) Cl(2) 2.1919(15) yes . .
Fe(1) Cl(3) 2.190(2) yes . .
Fe(1) Cl(4) 2.187(2) yes . .
S(1) C(1) 1.727(4) yes . .
S(1) C(3) 1.749(4) yes . .
S(2) C(1) 1.734(4) yes . .
S(2) C(4) 1.730(4) yes . .
S(3) C(2) 1.721(4) yes . .
S(3) C(5) 1.751(4) yes . .
S(4) C(2) 1.729(3) yes . .
S(4) C(6) 1.757(4) yes . .
S(5) C(3) 1.733(4) yes . .
S(5) C(10) 1.809(6) yes . .
S(6) C(4) 1.747(4) yes . .
S(6) C(11) 1.816(7) yes . .
S(7) C(7) 1.713(3) yes . .
S(7) C(8) 1.721(5) yes . .
S(8) C(7) 1.712(4) yes . .
S(8) C(9) 1.724(3) yes . .
S(9) C(6) 1.656(4) yes . .
C(1) C(2) 1.367(6) yes . .
C(3) C(4) 1.370(5) yes . .
C(5) C(6) 1.424(4) yes . .
C(5) C(7) 1.418(6) yes . .
C(8) C(9) 1.330(6) yes . .
C(8) C(12) 1.484(6) yes . .
C(9) C(14) 1.513(7) yes . .
C(10) C(11) 1.491(8) yes . .
C(12) C(13) 1.527(8) yes . .
C(13) C(14) 1.522(6) yes . .
C(10) H(1) 0.950 no . .
C(10) H(2) 0.950 no . .
C(11) H(3) 0.950 no . .
C(11) H(4) 0.950 no . .
C(12) H(5) 0.950 no . .
C(12) H(6) 0.950 no . .
C(13) H(7) 0.950 no . .
C(13) H(8) 0.950 no . .
C(14) H(9) 0.950 no . .
C(14) H(10) 0.950 no . .

loop_
_geom_contact_atom_site_label_1
_geom_contact_atom_site_label_2
_geom_contact_distance
_geom_contact_publ_flag
_geom_contact_site_symmetry_1
_geom_contact_site_symmetry_2
Cl(1) S(2) 3.2714(18) ? . 2_666
Cl(1) S(6) 3.593(2) ? . 2_666
Cl(3) S(7) 3.5239(16) ? . .
Cl(3) C(14) 3.583(4) ? . 1_445
Cl(4) C(14) 3.590(5) ? . 2_665
S(2) Cl(1) 3.2714(18) ? . 2_666
S(2) C(6) 3.508(5) ? . 2_766
S(3) C(4) 3.585(6) ? . 2_666
S(4) C(3) 3.576(5) ? . 2_666
S(6) Cl(1) 3.593(2) ? . 2_666
S(7) Cl(3) 3.5239(16) ? . .
S(9) C(4) 3.461(6) ? . 2_766
C(1) C(1) 3.435(8) ? . 2_666
C(3) S(4) 3.576(5) ? . 2_666
C(4) S(3) 3.585(6) ? . 2_666
C(4) S(9) 3.461(6) ? . 2_766
C(6) S(2) 3.508(5) ? . 2_766
C(14) Cl(3) 3.583(4) ? . 1_665
C(14) Cl(4) 3.590(5) ? . 2_665
Cl(1) H(1) 3.365 ? . 2_556
Cl(1) H(2) 3.111 ? . 2_556
Cl(2) H(1) 3.463 ? . 2_556
Cl(2) H(2) 3.259 ? . 2_556
Cl(2) H(4) 2.985 ? . 2_556
Cl(2) H(5) 2.976 ? . 1_455
Cl(2) H(6) 3.132 ? . 2_555
Cl(2) H(8) 3.240 ? . 2_555
Cl(2) H(9) 3.073 ? . 1_445
Cl(3) H(3) 3.332 ? . 2_656
Cl(3) H(4) 3.008 ? . 2_656
Cl(3) H(5) 3.499 ? . .
Cl(3) H(6) 3.243 ? . .
Cl(3) H(7) 3.005 ? . 2_655
Cl(3) H(9) 3.253 ? . 1_445
Cl(3) H(10) 3.197 ? . 1_445
Cl(4) H(6) 3.135 ? . .
Cl(4) H(7) 3.568 ? . 1_455
Cl(4) H(8) 3.390 ? . 2_665
Cl(4) H(9) 3.157 ? . 2_665
Cl(4) H(10) 3.073 ? . 1_455
Cl(4) H(10) 3.494 ? . 2_665
S(3) H(2) 3.436 ? . 2_656
S(7) H(2) 3.274 ? . 2_656
S(8) H(1) 3.128 ? . 2_666
S(8) H(3) 3.519 ? . 2_766
S(9) H(1) 2.992 ? . 2_666
S(9) H(3) 3.175 ? . 2_766
C(5) H(1) 3.369 ? . 2_666
C(6) H(1) 3.179 ? . 2_666
C(7) H(1) 3.369 ? . 2_666
C(12) H(5) 3.472 ? . 2_655
C(13) H(8) 3.415 ? . 2_665
C(13) H(10) 3.222 ? . 2_765
C(14) H(7) 3.422 ? . 2_765
C(14) H(8) 3.495 ? . 2_665
C(14) H(10) 3.216 ? . 2_765
H(1) Cl(1) 3.365 ? . 2_556
H(1) Cl(2) 3.463 ? . 2_556
H(1) S(8) 3.128 ? . 2_666
H(1) S(9) 2.992 ? . 2_666
H(1) C(5) 3.369 ? . 2_666
H(1) C(6) 3.179 ? . 2_666
H(1) C(7) 3.369 ? . 2_666
H(2) Cl(1) 3.111 ? . 2_556
H(2) Cl(2) 3.259 ? . 2_556
H(2) S(3) 3.436 ? . 2_656
H(2) S(7) 3.274 ? . 2_656
H(3) Cl(3) 3.332 ? . 2_656
H(3) S(8) 3.519 ? . 2_766
H(3) S(9) 3.175 ? . 2_766
H(4) Cl(2) 2.985 ? . 2_556
H(4) Cl(3) 3.008 ? . 2_656
H(5) Cl(2) 2.976 ? . 1_655
H(5) Cl(3) 3.499 ? . .
H(5) C(12) 3.472 ? . 2_655
H(5) H(5) 2.741 ? . 2_655
H(5) H(6) 3.447 ? . 2_655
H(6) Cl(2) 3.132 ? . 2_555
H(6) Cl(3) 3.243 ? . .
H(6) Cl(4) 3.135 ? . .
H(6) H(5) 3.447 ? . 2_655
H(6) H(8) 3.404 ? . 2_665
H(6) H(9) 3.049 ? . 2_665
H(7) Cl(3) 3.005 ? . 2_655
H(7) Cl(4) 3.568 ? . 1_655
H(7) C(14) 3.422 ? . 2_765
H(7) H(9) 3.597 ? . 2_765
H(7) H(10) 2.532 ? . 2_765
H(8) Cl(2) 3.240 ? . 2_555
H(8) Cl(4) 3.390 ? . 2_665
H(8) C(13) 3.415 ? . 2_665
H(8) C(14) 3.495 ? . 2_665
H(8) H(6) 3.404 ? . 2_665
H(8) H(8) 2.801 ? . 2_665
H(8) H(9) 2.951 ? . 2_665
H(9) Cl(2) 3.073 ? . 1_665
H(9) Cl(3) 3.253 ? . 1_665
H(9) Cl(4) 3.157 ? . 2_665
H(9) H(6) 3.049 ? . 2_665
H(9) H(7) 3.597 ? . 2_765
H(9) H(8) 2.951 ? . 2_665
H(10) Cl(3) 3.197 ? . 1_665
H(10) Cl(4) 3.073 ? . 1_655
H(10) Cl(4) 3.494 ? . 2_665
H(10) C(13) 3.222 ? . 2_765
H(10) C(14) 3.216 ? . 2_765
H(10) H(7) 2.532 ? . 2_765
H(10) H(10) 2.560 ? . 2_765

loop_
_geom_torsion_atom_site_label_1
_geom_torsion_atom_site_label_2
_geom_torsion_atom_site_label_3
_geom_torsion_atom_site_label_4
_geom_torsion
_geom_torsion_publ_flag
_geom_torsion_site_symmetry_1
_geom_torsion_site_symmetry_2
_geom_torsion_site_symmetry_3
_geom_torsion_site_symmetry_4
C(1) S(1) C(3) S(5) -178.6(3) ? . . . .
C(1) S(1) C(3) C(4) 1.5(5) ? . . . .
C(3) S(1) C(1) S(2) -2.0(3) ? . . . .
C(3) S(1) C(1) C(2) 177.9(5) ? . . . .
C(1) S(2) C(4) S(6) 177.6(3) ? . . . .
C(1) S(2) C(4) C(3) -0.7(5) ? . . . .
C(4) S(2) C(1) S(1) 1.7(3) ? . . . .
C(4) S(2) C(1) C(2) -178.1(5) ? . . . .
C(2) S(3) C(5) C(6) -0.5(4) ? . . . .
C(2) S(3) C(5) C(7) 179.9(3) ? . . . .
C(5) S(3) C(2) S(4) 1.1(3) ? . . . .
C(5) S(3) C(2) C(1) -179.7(5) ? . . . .
C(2) S(4) C(6) S(9) -179.3(3) ? . . . .
C(2) S(4) C(6) C(5) 0.9(4) ? . . . .
C(6) S(4) C(2) S(3) -1.3(3) ? . . . .
C(6) S(4) C(2) C(1) 179.5(5) ? . . . .
C(3) S(5) C(10) C(11) -35.9(7) ? . . . .
C(10) S(5) C(3) S(1) -178.1(3) ? . . . .
C(10) S(5) C(3) C(4) 1.7(6) ? . . . .
C(4) S(6) C(11) C(10) -55.6(5) ? . . . .
C(11) S(6) C(4) S(2) -157.1(3) ? . . . .
C(11) S(6) C(4) C(3) 21.1(6) ? . . . .
C(7) S(7) C(8) C(9) -0.1(4) ? . . . .
C(7) S(7) C(8) C(12) 179.0(6) ? . . . .
C(8) S(7) C(7) S(8) 0.0(3) ? . . . .
C(8) S(7) C(7) C(5) 176.6(4) ? . . . .
C(7) S(8) C(9) C(8) -0.1(4) ? . . . .
C(7) S(8) C(9) C(14) -178.7(5) ? . . . .
C(9) S(8) C(7) S(7) 0.1(2) ? . . . .
C(9) S(8) C(7) C(5) -176.4(5) ? . . . .
S(1) C(1) C(2) S(3) 1.1(7) ? . . . .
S(1) C(1) C(2) S(4) -179.8(3) ? . . . .
S(2) C(1) C(2) S(3) -179.1(3) ? . . . .
S(2) C(1) C(2) S(4) 0.1(6) ? . . . .
S(1) C(3) C(4) S(2) -0.6(6) ? . . . .
S(1) C(3) C(4) S(6) -178.7(3) ? . . . .
S(5) C(3) C(4) S(2) 179.6(3) ? . . . .
S(5) C(3) C(4) S(6) 1.5(9) ? . . . .
S(3) C(5) C(6) S(4) -0.3(5) ? . . . .
S(3) C(5) C(6) S(9) 180.0(3) ? . . . .
S(3) C(5) C(7) S(7) -0.3(5) ? . . . .
S(3) C(5) C(7) S(8) 176.0(3) ? . . . .
C(6) C(5) C(7) S(7) -179.8(4) ? . . . .
C(6) C(5) C(7) S(8) -3.5(8) ? . . . .
C(7) C(5) C(6) S(4) 179.2(4) ? . . . .
C(7) C(5) C(6) S(9) -0.5(8) ? . . . .
S(7) C(8) C(9) S(8) 0.1(5) ? . . . .
S(7) C(8) C(9) C(14) 179.0(4) ? . . . .
S(7) C(8) C(12) C(13) -179.6(5) ? . . . .
C(9) C(8) C(12) C(13) -0.4(7) ? . . . .
C(12) C(8) C(9) S(8) -179.1(4) ? . . . .
C(12) C(8) C(9) C(14) -0.3(7) ? . . . .
S(8) C(9) C(14) C(13) 179.6(5) ? . . . .
C(8) C(9) C(14) C(13) 0.9(7) ? . . . .
S(5) C(10) C(11) S(6) 68.1(7) ? . . . .
C(8) C(12) C(13) C(14) 1.0(7) ? . . . .
C(12) C(13) C(14) C(9) -1.1(7) ? . . . .
